data_4303016
loop_
_publ_author_name
'Thomas-C. Jagau'
'Irina P. Roof'
'Mark D. Smith'
'Hans-Conrad zur Loye'

_publ_contact_author_address
;
Department of Chemistry and Biochemistry
University of South Carolina
Columbia, South Carolina 29208
USA
;
_publ_contact_author_email zurloye@sc.edu
_publ_contact_author_fax '803 777 8508'
_publ_contact_author_name 'Professor Hans-Conrad zur Loye'
_publ_contact_author_phone '803 777 6916'
_publ_section_title
;
Crystal Growth, Structural Properties, and Photophysical Characterization
of Ln4Na2K2M2O13 (M= Nb, Ta; Ln= Nd, Sm, Eu, Gd)
;
_journal_name_full 'Inorganic Chemistry'
_journal_page_first 8220
_journal_page_last 8226
_journal_paper_doi 10.1021/ic9006873
_journal_volume 48
_journal_year 2009
_chemical_formula_moiety 'K2 Na2 O13 Sm4 Ta2'
_chemical_formula_sum 'K2 Na2 O13 Sm4 Ta2'
_chemical_formula_weight 1295.48
_chemical_name_systematic
; 
 ? 
;
_space_group_IT_number 15
_symmetry_cell_setting monoclinic
_symmetry_space_group_name_Hall '-C 2yc'
_symmetry_space_group_name_H-M 'C 1 2/c 1'
_atom_sites_solution_primary direct
_atom_sites_solution_secondary difmap
_audit_creation_method SHELXL-97
_cell_angle_alpha 90.00
_cell_angle_beta 116.520(2)
_cell_angle_gamma 90.00
_cell_formula_units_Z 4
_cell_length_a 24.1867(17)
_cell_length_b 5.6795(4)
_cell_length_c 11.2396(8)
_cell_measurement_reflns_used 2759
_cell_measurement_temperature 294(2)
_cell_measurement_theta_max 35.180
_cell_measurement_theta_min 3.626
_cell_volume 1381.51(17)
_computing_cell_refinement 'SAINT-Plus Version 6.45 (Bruker, 2001)'
_computing_data_collection 'SMART Version 5.625 (Bruker, 2001)'
_computing_data_reduction 'SAINT-Plus Version 6.45 (Bruker, 2001)'
_computing_molecular_graphics various
_computing_publication_material 'SHELXTL Version 6.14 (Bruker, 2000)'
_computing_structure_refinement 'SHELXL-97 (Sheldrick, 1997)'
_computing_structure_solution 'SHELXS-97 (Sheldrick, 1990)'
_diffrn_ambient_temperature 294(2)
_diffrn_measured_fraction_theta_full 0.999
_diffrn_measured_fraction_theta_max 0.999
_diffrn_measurement_device_type 'Bruker SMART APEX CCD diffractometer'
_diffrn_measurement_method 'omega scans'
_diffrn_radiation_monochromator graphite
_diffrn_radiation_source 'fine-focus sealed tube'
_diffrn_radiation_type MoK\a
_diffrn_radiation_wavelength 0.71073
_diffrn_reflns_av_R_equivalents 0.0674
_diffrn_reflns_av_sigmaI/netI 0.0530
_diffrn_reflns_limit_h_max 39
_diffrn_reflns_limit_h_min -39
_diffrn_reflns_limit_k_max 9
_diffrn_reflns_limit_k_min -8
_diffrn_reflns_limit_l_max 18
_diffrn_reflns_limit_l_min -16
_diffrn_reflns_number 16623
_diffrn_reflns_theta_full 35.29
_diffrn_reflns_theta_max 35.29
_diffrn_reflns_theta_min 1.88
_exptl_absorpt_coefficient_mu 33.226
_exptl_absorpt_correction_T_max 1.0000
_exptl_absorpt_correction_T_min 0.4511
_exptl_absorpt_correction_type multi-scan
_exptl_absorpt_process_details 'SADABS Version 2.05 (Bruker, 2001)'
_exptl_crystal_colour colorless
_exptl_crystal_density_diffrn 6.229
_exptl_crystal_density_method 'not measured'
_exptl_crystal_description plate
_exptl_crystal_F_000 2232
_exptl_crystal_size_max 0.07
_exptl_crystal_size_mid 0.04
_exptl_crystal_size_min 0.02
_refine_diff_density_max 3.168
_refine_diff_density_min -2.292
_refine_diff_density_rms 0.548
_refine_ls_extinction_method none
_refine_ls_goodness_of_fit_ref 1.002
_refine_ls_matrix_type full
_refine_ls_number_parameters 105
_refine_ls_number_reflns 3109
_refine_ls_number_restraints 0
_refine_ls_restrained_S_all 1.002
_refine_ls_R_factor_all 0.0577
_refine_ls_R_factor_gt 0.0366
_refine_ls_shift/su_max 0.001
_refine_ls_shift/su_mean 0.000
_refine_ls_structure_factor_coef Fsqd
_refine_ls_weighting_details 'calc w=1/[\s^2^(Fo^2^)+(0.0274P)^2^+0.0000P] where P=(Fo^2^+2Fc^2^)/3'
_refine_ls_weighting_scheme calc
_refine_ls_wR_factor_gt 0.0651
_refine_ls_wR_factor_ref 0.0717
_reflns_number_gt 2352
_reflns_number_total 3109
_reflns_threshold_expression >2sigma(I)
_cod_data_source_file ic9006873_si_001_6.cif
_cod_data_source_block tasm
_cod_depositor_comments
;
The following automatic conversions were performed:
'_symmetry_cell_setting' value 'Monoclinic' changed to 'monoclinic'
according to '/home/saulius/struct/CIF-dictionaries/cif_core.dic'
dictionary named 'cif_core.dic' version 2.4.1 from 2010-06-29.

Automatic conversion script
Id: cif_fix_enum 1527 2010-12-29 10:47:43Z saulius 
;
_cod_original_sg_symbol_H-M 'C 2/c'
_cod_database_code 4303016

loop_
_symmetry_equiv_pos_as_xyz
'x, y, z'
'-x, y, -z+1/2'
'x+1/2, y+1/2, z'
'-x+1/2, y+1/2, -z+1/2'
'-x, -y, -z'
'x, -y, z-1/2'
'-x+1/2, -y+1/2, -z'
'x+1/2, -y+1/2, z-1/2'

loop_
_atom_site_label
_atom_site_type_symbol
_atom_site_fract_x
_atom_site_fract_y
_atom_site_fract_z
_atom_site_U_iso_or_equiv
_atom_site_adp_type
_atom_site_occupancy
_atom_site_symmetry_multiplicity
_atom_site_calc_flag
_atom_site_refinement_flags
_atom_site_disorder_assembly
_atom_site_disorder_group
Sm1 Sm 0.437135(16) 0.04381(6) 0.55101(3) 0.00709(7) Uani 1 1 d . . .
Sm2 Sm 0.062763(16) 0.03485(6) 0.17328(3) 0.00734(7) Uani 1 1 d . . .
Ta1 Ta 0.348987(12) 0.03337(5) 0.21774(3) 0.00677(6) Uani 1 1 d . . .
K1 K 0.25078(9) 0.0515(3) 0.36705(18) 0.0188(3) Uani 1 1 d . . .
Na1 Na 0.15919(14) 0.0367(5) 0.0237(3) 0.0108(5) Uani 1 1 d . . .
O1 O 0.3675(2) 0.2747(8) 0.3577(5) 0.0089(9) Uani 1 1 d . . .
O2 O 0.3646(2) 0.2241(9) 0.6223(5) 0.0106(10) Uani 1 1 d . . .
O3 O 0.1311(2) 0.3096(9) 0.1386(5) 0.0099(9) Uani 1 1 d . . .
O4 O 0.2650(2) 0.0620(10) 0.1241(6) 0.0160(11) Uani 1 1 d . . .
O5 O 0.0000 0.2415(13) 0.2500 0.0112(14) Uani 1 2 d S . .
O6 O 0.3987(2) -0.2299(9) 0.6596(5) 0.0101(10) Uani 1 1 d . . .
O7 O 0.5012(2) 0.2511(8) 0.4770(5) 0.0078(9) Uani 1 1 d . . .

loop_
_atom_site_aniso_label
_atom_site_aniso_U_11
_atom_site_aniso_U_22
_atom_site_aniso_U_33
_atom_site_aniso_U_23
_atom_site_aniso_U_13
_atom_site_aniso_U_12
Sm1 0.00750(14) 0.00661(14) 0.00770(14) -0.00045(12) 0.00388(12) -0.00052(12)
Sm2 0.00758(14) 0.00603(14) 0.00833(14) -0.00020(12) 0.00349(12) 0.00052(12)
Ta1 0.00644(11) 0.00627(11) 0.00740(12) -0.00011(10) 0.00293(9) -0.00001(9)
K1 0.0248(9) 0.0154(7) 0.0203(8) 0.0015(6) 0.0136(7) 0.0004(7)
Na1 0.0137(14) 0.0069(12) 0.0118(14) -0.0011(11) 0.0056(12) -0.0034(11)
O1 0.009(2) 0.003(2) 0.014(2) -0.0024(17) 0.0052(19) -0.0011(17)
O2 0.013(2) 0.008(2) 0.012(2) 0.0007(18) 0.007(2) 0.0021(18)
O3 0.014(2) 0.008(2) 0.008(2) 0.0017(17) 0.0052(19) -0.0005(18)
O4 0.009(2) 0.019(3) 0.019(3) -0.002(2) 0.006(2) 0.000(2)
O5 0.013(3) 0.010(3) 0.010(3) 0.000 0.005(3) 0.000
O6 0.013(2) 0.007(2) 0.013(2) 0.0005(18) 0.009(2) -0.0004(17)
O7 0.010(2) 0.005(2) 0.010(2) -0.0002(17) 0.0050(19) 0.0027(17)

loop_
_atom_type_symbol
_atom_type_description
_atom_type_scat_dispersion_real
_atom_type_scat_dispersion_imag
_atom_type_scat_source
O O 0.0106 0.0060 'International Tables Vol C Tables 4.2.6.8 and 6.1.1.4'
Na Na 0.0362 0.0249 'International Tables Vol C Tables 4.2.6.8 and 6.1.1.4'
K K 0.2009 0.2494 'International Tables Vol C Tables 4.2.6.8 and 6.1.1.4'
Sm Sm -0.1638 3.4418 'International Tables Vol C Tables 4.2.6.8 and 6.1.1.4'
Ta Ta -0.7052 6.5227 'International Tables Vol C Tables 4.2.6.8 and 6.1.1.4'

loop_
_geom_angle_atom_site_label_1
_geom_angle_atom_site_label_2
_geom_angle_atom_site_label_3
_geom_angle
_geom_angle_site_symmetry_1
_geom_angle_site_symmetry_3
_geom_angle_publ_flag
O7 Sm1 O7 75.78(18) 5_656 . ?
O7 Sm1 O5 108.07(15) 5_656 7_556 ?
O7 Sm1 O5 80.41(13) . 7_556 ?
O7 Sm1 O6 91.12(17) 5_656 . ?
O7 Sm1 O6 163.65(16) . . ?
O5 Sm1 O6 94.76(16) 7_556 . ?
O7 Sm1 O3 73.49(17) 5_656 4_545 ?
O7 Sm1 O3 104.97(17) . 4_545 ?
O5 Sm1 O3 174.61(14) 7_556 4_545 ?
O6 Sm1 O3 80.00(17) . 4_545 ?
O7 Sm1 O1 119.17(16) 5_656 . ?
O7 Sm1 O1 73.84(16) . . ?
O5 Sm1 O1 116.92(18) 7_556 . ?
O6 Sm1 O1 121.82(17) . . ?
O3 Sm1 O1 65.56(16) 4_545 . ?
O7 Sm1 O2 158.12(17) 5_656 . ?
O7 Sm1 O2 125.52(16) . . ?
O5 Sm1 O2 74.42(13) 7_556 . ?
O6 Sm1 O2 67.02(17) . . ?
O3 Sm1 O2 102.17(17) 4_545 . ?
O1 Sm1 O2 75.98(17) . . ?
O7 Sm1 Ta1 87.89(11) 5_656 . ?
O7 Sm1 Ta1 78.92(11) . . ?
O5 Sm1 Ta1 149.78(15) 7_556 . ?
O6 Sm1 Ta1 110.82(12) . . ?
O3 Sm1 Ta1 34.23(12) 4_545 . ?
O1 Sm1 Ta1 35.33(11) . . ?
O2 Sm1 Ta1 100.37(12) . . ?
O7 Sm1 Ta1 124.48(12) 5_656 6_556 ?
O7 Sm1 Ta1 156.25(11) . 6_556 ?
O5 Sm1 Ta1 81.13(4) 7_556 6_556 ?
O6 Sm1 Ta1 33.55(12) . 6_556 ?
O3 Sm1 Ta1 93.73(12) 4_545 6_556 ?
O1 Sm1 Ta1 101.73(12) . 6_556 ?
O2 Sm1 Ta1 33.65(12) . 6_556 ?
Ta1 Sm1 Ta1 111.326(13) . 6_556 ?
O7 Sm1 Na1 158.61(13) 5_656 4 ?
O7 Sm1 Na1 89.30(12) . 4 ?
O5 Sm1 Na1 83.90(14) 7_556 4 ?
O6 Sm1 Na1 105.81(13) . 4 ?
O3 Sm1 Na1 96.27(13) 4_545 4 ?
O1 Sm1 Na1 40.39(12) . 4 ?
O2 Sm1 Na1 41.19(13) . 4 ?
Ta1 Sm1 Na1 74.06(5) . 4 ?
Ta1 Sm1 Na1 73.98(5) 6_556 4 ?
O7 Sm1 Na1 77.31(13) 5_656 4_545 ?
O7 Sm1 Na1 141.23(12) . 4_545 ?
O5 Sm1 Na1 134.90(12) 7_556 4_545 ?
O6 Sm1 Na1 40.22(13) . 4_545 ?
O3 Sm1 Na1 39.94(13) 4_545 4_545 ?
O1 Sm1 Na1 96.04(12) . 4_545 ?
O2 Sm1 Na1 85.80(13) . 4_545 ?
Ta1 Sm1 Na1 72.68(5) . 4_545 ?
Ta1 Sm1 Na1 61.68(5) 6_556 4_545 ?
Na1 Sm1 Na1 107.18(8) 4 4_545 ?
O7 Sm1 Sm2 92.66(12) 5_656 8_556 ?
O7 Sm1 Sm2 40.24(11) . 8_556 ?
O5 Sm1 Sm2 40.17(7) 7_556 8_556 ?
O6 Sm1 Sm2 133.10(12) . 8_556 ?
O3 Sm1 Sm2 145.21(12) 4_545 8_556 ?
O1 Sm1 Sm2 96.38(11) . 8_556 ?
O2 Sm1 Sm2 101.60(12) . 8_556 ?
Ta1 Sm1 Sm2 116.029(12) . 8_556 ?
Ta1 Sm1 Sm2 119.787(13) 6_556 8_556 ?
Na1 Sm1 Sm2 85.31(5) 4 8_556 ?
Na1 Sm1 Sm2 166.78(5) 4_545 8_556 ?
O7 Sm2 O5 106.21(15) 4_545 . ?
O7 Sm2 O7 75.18(18) 4_545 8_455 ?
O5 Sm2 O7 81.14(14) . 8_455 ?
O7 Sm2 O1 75.59(17) 4_545 4_545 ?
O5 Sm2 O1 166.58(16) . 4_545 ?
O7 Sm2 O1 111.94(16) 8_455 4_545 ?
O7 Sm2 O6 88.21(17) 4_545 7_546 ?
O5 Sm2 O6 99.20(16) . 7_546 ?
O7 Sm2 O6 162.67(16) 8_455 7_546 ?
O1 Sm2 O6 67.43(17) 4_545 7_546 ?
O7 Sm2 O3 127.07(16) 4_545 . ?
O5 Sm2 O3 109.47(19) . . ?
O7 Sm2 O3 73.21(16) 8_455 . ?
O1 Sm2 O3 78.35(17) 4_545 . ?
O6 Sm2 O3 122.14(17) 7_546 . ?
O7 Sm2 O2 167.07(16) 4_545 7_556 ?
O5 Sm2 O2 72.79(13) . 7_556 ?
O7 Sm2 O2 116.88(16) 8_455 7_556 ?
O1 Sm2 O2 102.39(17) 4_545 7_556 ?
O6 Sm2 O2 79.33(16) 7_546 7_556 ?
O3 Sm2 O2 63.87(16) . 7_556 ?
O7 Sm2 Ta1 158.40(12) 4_545 4 ?
O5 Sm2 Ta1 81.87(13) . 4 ?
O7 Sm2 Ta1 86.64(11) 8_455 4 ?
O1 Sm2 Ta1 101.30(12) 4_545 4 ?
O6 Sm2 Ta1 110.62(12) 7_546 4 ?
O3 Sm2 Ta1 33.49(12) . 4 ?
O2 Sm2 Ta1 34.31(11) 7_556 4 ?
O7 Sm2 Na1 91.32(13) 4_545 . ?
O5 Sm2 Na1 149.84(16) . . ?
O7 Sm2 Na1 79.90(13) 8_455 . ?
O1 Sm2 Na1 41.37(12) 4_545 . ?
O6 Sm2 Na1 105.83(13) 7_546 . ?
O3 Sm2 Na1 42.17(13) . . ?
O2 Sm2 Na1 95.36(12) 7_556 . ?
Ta1 Sm2 Na1 73.82(5) 4 . ?
O7 Sm2 Ta1 78.02(12) 4_545 4_545 ?
O5 Sm2 Ta1 132.70(12) . 4_545 ?
O7 Sm2 Ta1 141.95(12) 8_455 4_545 ?
O1 Sm2 Ta1 34.02(12) 4_545 4_545 ?
O6 Sm2 Ta1 33.57(12) 7_546 4_545 ?
O3 Sm2 Ta1 103.34(12) . 4_545 ?
O2 Sm2 Ta1 93.15(11) 7_556 4_545 ?
Ta1 Sm2 Ta1 111.619(13) 4 4_545 ?
Na1 Sm2 Ta1 74.19(5) . 4_545 ?
O7 Sm2 Na1 127.43(12) 4_545 6_556 ?
O5 Sm2 Na1 82.22(6) . 6_556 ?
O7 Sm2 Na1 155.21(12) 8_455 6_556 ?
O1 Sm2 Na1 86.24(13) 4_545 6_556 ?
O6 Sm2 Na1 39.67(13) 7_546 6_556 ?
O3 Sm2 Na1 95.36(12) . 6_556 ?
O2 Sm2 Na1 39.84(12) 7_556 6_556 ?
Ta1 Sm2 Na1 72.89(5) 4 6_556 ?
Na1 Sm2 Na1 106.68(8) . 6_556 ?
Ta1 Sm2 Na1 61.33(5) 4_545 6_556 ?
O7 Sm2 Sm1 90.52(12) 4_545 8_455 ?
O5 Sm2 Sm1 40.91(8) . 8_455 ?
O7 Sm2 Sm1 40.23(12) 8_455 8_455 ?
O1 Sm2 Sm1 152.04(12) 4_545 8_455 ?
O6 Sm2 Sm1 137.38(12) 7_546 8_455 ?
O3 Sm2 Sm1 91.73(12) . 8_455 ?
O2 Sm2 Sm1 96.30(11) 7_556 8_455 ?
Ta1 Sm2 Sm1 82.696(12) 4 8_455 ?
Na1 Sm2 Sm1 116.79(5) . 8_455 ?
Ta1 Sm2 Sm1 164.616(14) 4_545 8_455 ?
Na1 Sm2 Sm1 120.97(5) 6_556 8_455 ?
O4 Ta1 O3 109.6(2) . 4_545 ?
O4 Ta1 O2 100.9(2) . 6 ?
O3 Ta1 O2 85.9(2) 4_545 6 ?
O4 Ta1 O6 116.6(2) . 6 ?
O3 Ta1 O6 133.7(2) 4_545 6 ?
O2 Ta1 O6 86.9(2) 6 6 ?
O4 Ta1 O1 101.2(2) . . ?
O3 Ta1 O1 84.7(2) 4_545 . ?
O2 Ta1 O1 157.8(2) 6 . ?
O6 Ta1 O1 85.2(2) 6 . ?
O4 Ta1 Sm1 128.57(18) . . ?
O3 Ta1 Sm1 44.78(15) 4_545 . ?
O2 Ta1 Sm1 116.19(15) 6 . ?
O6 Ta1 Sm1 100.50(15) 6 . ?
O1 Ta1 Sm1 45.71(14) . . ?
O4 Ta1 Sm2 129.29(17) . 4_545 ?
O3 Ta1 Sm2 43.69(15) 4_545 4_545 ?
O2 Ta1 Sm2 48.18(15) 6 4_545 ?
O6 Ta1 Sm2 102.32(14) 6 4_545 ?
O1 Ta1 Sm2 113.84(14) . 4_545 ?
Sm1 Ta1 Sm2 68.573(10) . 4_545 ?
O4 Ta1 Sm1 119.83(18) . 6 ?
O3 Ta1 Sm1 112.71(15) 4_545 6 ?
O2 Ta1 Sm1 44.27(15) 6 6 ?
O6 Ta1 Sm1 42.85(14) 6 6 ?
O1 Ta1 Sm1 123.10(14) . 6 ?
Sm1 Ta1 Sm1 111.602(13) . 6 ?
Sm2 Ta1 Sm1 69.542(10) 4_545 6 ?
O4 Ta1 Sm2 118.94(17) . 4 ?
O3 Ta1 Sm2 111.23(15) 4_545 4 ?
O2 Ta1 Sm2 125.14(15) 6 4 ?
O6 Ta1 Sm2 43.07(15) 6 4 ?
O1 Ta1 Sm2 42.30(14) . 4 ?
Sm1 Ta1 Sm2 66.873(10) . 4 ?
Sm2 Ta1 Sm2 111.619(13) 4_545 4 ?
Sm1 Ta1 Sm2 82.091(11) 6 4 ?
O4 Ta1 K1 56.72(18) . . ?
O3 Ta1 K1 65.54(16) 4_545 . ?
O2 Ta1 K1 129.19(15) 6 . ?
O6 Ta1 K1 143.25(15) 6 . ?
O1 Ta1 K1 63.63(15) . . ?
Sm1 Ta1 K1 72.12(3) . . ?
Sm2 Ta1 K1 107.67(3) 4_545 . ?
Sm1 Ta1 K1 173.22(3) 6 . ?
Sm2 Ta1 K1 104.67(3) 4 . ?
O4 Ta1 K1 57.18(18) . 4_545 ?
O3 Ta1 K1 66.28(15) 4_545 4_545 ?
O2 Ta1 K1 62.69(15) 6 4_545 ?
O6 Ta1 K1 144.16(15) 6 4_545 ?
O1 Ta1 K1 130.02(15) . 4_545 ?
Sm1 Ta1 K1 109.47(3) . 4_545 ?
Sm2 Ta1 K1 72.17(3) 4_545 4_545 ?
Sm1 Ta1 K1 105.83(3) 6 4_545 ?
Sm2 Ta1 K1 172.08(3) 4 4_545 ?
K1 Ta1 K1 67.40(4) . 4_545 ?
O4 Ta1 Na1 80.38(19) . 7 ?
O3 Ta1 Na1 169.94(16) 4_545 7 ?
O2 Ta1 Na1 93.05(16) 6 7 ?
O6 Ta1 Na1 36.23(15) 6 7 ?
O1 Ta1 Na1 92.65(15) . 7 ?
Sm1 Ta1 Na1 128.30(5) . 7 ?
Sm2 Ta1 Na1 130.36(5) 4_545 7 ?
Sm1 Ta1 Na1 60.85(5) 6 7 ?
Sm2 Ta1 Na1 61.44(5) 4 7 ?
K1 Ta1 Na1 121.81(6) . 7 ?
K1 Ta1 Na1 121.96(5) 4_545 7 ?
O4 K1 O4 72.26(19) 4_545 6_556 ?
O4 K1 O4 97.38(18) 4_545 . ?
O4 K1 O4 162.78(17) 6_556 . ?
O4 K1 O4 162.6(2) 4_545 4 ?
O4 K1 O4 98.58(15) 6_556 4 ?
O4 K1 O4 94.77(17) . 4 ?
O4 K1 O2 110.87(15) 4_545 . ?
O4 K1 O2 58.47(15) 6_556 . ?
O4 K1 O2 115.64(15) . . ?
O4 K1 O2 74.48(15) 4 . ?
O4 K1 O2 105.36(15) 4_545 7_556 ?
O4 K1 O2 75.90(15) 6_556 7_556 ?
O4 K1 O2 120.78(15) . 7_556 ?
O4 K1 O2 57.49(15) 4 7_556 ?
O2 K1 O2 105.90(13) . 7_556 ?
O4 K1 O1 122.56(15) 4_545 . ?
O4 K1 O1 115.20(16) 6_556 . ?
O4 K1 O1 58.25(14) . . ?
O4 K1 O1 74.57(14) 4 . ?
O2 K1 O1 57.72(14) . . ?
O2 K1 O1 132.06(14) 7_556 . ?
O4 K1 O3 73.29(15) 4_545 4_545 ?
O4 K1 O3 102.75(15) 6_556 4_545 ?
O4 K1 O3 60.50(14) . 4_545 ?
O4 K1 O3 123.81(15) 4 4_545 ?
O2 K1 O3 73.95(14) . 4_545 ?
O2 K1 O3 178.38(15) 7_556 4_545 ?
O1 K1 O3 49.28(13) . 4_545 ?
O4 K1 O3 112.83(15) 4_545 . ?
O4 K1 O3 124.82(15) 6_556 . ?
O4 K1 O3 71.58(14) . . ?
O4 K1 O3 59.70(14) 4 . ?
O2 K1 O3 134.17(14) . . ?
O2 K1 O3 49.21(13) 7_556 . ?
O1 K1 O3 106.83(14) . . ?
O3 K1 O3 132.03(9) 4_545 . ?
O4 K1 O1 57.58(14) 4_545 4_545 ?
O4 K1 O1 110.29(15) 6_556 4_545 ?
O4 K1 O1 73.24(14) . 4_545 ?
O4 K1 O1 114.95(15) 4 4_545 ?
O2 K1 O1 167.33(14) . 4_545 ?
O2 K1 O1 74.67(14) 7_556 4_545 ?
O1 K1 O1 131.40(9) . 4_545 ?
O3 K1 O1 105.11(14) 4_545 4_545 ?
O3 K1 O1 55.82(12) . 4_545 ?
O4 K1 Na1 150.11(14) 4_545 4 ?
O4 K1 Na1 92.86(13) 6_556 4 ?
O4 K1 Na1 89.85(13) . 4 ?
O4 K1 Na1 41.82(12) 4 4 ?
O2 K1 Na1 41.34(11) . 4 ?
O2 K1 Na1 95.46(12) 7_556 4 ?
O1 K1 Na1 40.61(10) . 4 ?
O3 K1 Na1 85.48(11) 4_545 4 ?
O3 K1 Na1 96.99(11) . 4 ?
O1 K1 Na1 151.10(11) 4_545 4 ?
O4 K1 Na1 73.06(13) 4_545 6_556 ?
O4 K1 Na1 41.67(12) 6_556 6_556 ?
O4 K1 Na1 149.55(14) . 6_556 ?
O4 K1 Na1 90.21(13) 4 6_556 ?
O2 K1 Na1 94.65(12) . 6_556 ?
O2 K1 Na1 40.98(11) 7_556 6_556 ?
O1 K1 Na1 150.90(12) . 6_556 ?
O3 K1 Na1 137.41(12) 4_545 6_556 ?
O3 K1 Na1 85.37(11) . 6_556 ?
O1 K1 Na1 77.42(11) 4_545 6_556 ?
Na1 K1 Na1 113.04(8) 4 6_556 ?
O1 Na1 O4 107.3(2) 4_545 . ?
O1 Na1 O3 83.1(2) 4_545 . ?
O4 Na1 O3 103.0(2) . . ?
O1 Na1 O2 82.4(2) 4_545 4_545 ?
O4 Na1 O2 105.5(2) . 4_545 ?
O3 Na1 O2 150.7(2) . 4_545 ?
O1 Na1 O6 132.6(2) 4_545 4 ?
O4 Na1 O6 120.0(2) . 4 ?
O3 Na1 O6 84.4(2) . 4 ?
O2 Na1 O6 87.0(2) 4_545 4 ?
O1 Na1 K1 63.86(14) 4_545 4_545 ?
O4 Na1 K1 58.46(16) . 4_545 ?
O3 Na1 K1 130.29(17) . 4_545 ?
O2 Na1 K1 63.11(15) 4_545 4_545 ?
O6 Na1 K1 145.34(17) 4 4_545 ?
O1 Na1 K1 128.53(17) 4_545 6 ?
O4 Na1 K1 55.06(16) . 6 ?
O3 Na1 K1 143.72(17) . 6 ?
O2 Na1 K1 62.35(15) 4_545 6 ?
O6 Na1 K1 84.24(15) 4 6 ?
K1 Na1 K1 66.96(8) 4_545 6 ?
O1 Na1 Sm2 43.79(13) 4_545 . ?
O4 Na1 Sm2 127.72(18) . . ?
O3 Na1 Sm2 44.96(14) . . ?
O2 Na1 Sm2 109.72(16) 4_545 . ?
O6 Na1 Sm2 99.44(16) 4 . ?
K1 Na1 Sm2 106.71(8) 4_545 . ?
K1 Na1 Sm2 171.25(10) 6 . ?
O1 Na1 K1 64.75(15) 4_545 . ?
O4 Na1 K1 55.68(16) . . ?
O3 Na1 K1 64.19(14) . . ?
O2 Na1 K1 129.65(17) 4_545 . ?
O6 Na1 K1 143.30(17) 4 . ?
K1 Na1 K1 68.30(7) 4_545 . ?
K1 Na1 K1 109.57(10) 6 . ?
Sm2 Na1 K1 72.10(6) . . ?
O1 Na1 Sm1 44.28(13) 4_545 4_545 ?
O4 Na1 Sm1 130.21(18) . 4_545 ?
O3 Na1 Sm1 109.93(16) . 4_545 ?
O2 Na1 Sm1 44.42(14) 4_545 4_545 ?
O6 Na1 Sm1 99.83(15) 4 4_545 ?
K1 Na1 Sm1 71.75(6) 4_545 4_545 ?
K1 Na1 Sm1 105.90(8) 6 4_545 ?
Sm2 Na1 Sm1 65.74(5) . 4_545 ?
K1 Na1 Sm1 108.10(8) . 4_545 ?
O1 Na1 K1 129.14(17) 4_545 4 ?
O4 Na1 K1 52.87(15) . 4 ?
O3 Na1 K1 62.48(15) . 4 ?
O2 Na1 K1 143.62(17) 4_545 4 ?
O6 Na1 K1 82.52(15) 4 4 ?
K1 Na1 K1 110.60(10) 4_545 4 ?
K1 Na1 K1 81.93(8) 6 4 ?
Sm2 Na1 K1 106.34(8) . 4 ?
K1 Na1 K1 66.80(6) . 4 ?
Sm1 Na1 K1 171.96(10) 4_545 4 ?
O1 Na1 Sm1 109.90(16) 4_545 4 ?
O4 Na1 Sm1 122.27(17) . 4 ?
O3 Na1 Sm1 42.52(13) . 4 ?
O2 Na1 Sm1 121.67(17) 4_545 4 ?
O6 Na1 Sm1 42.01(13) 4 4 ?
K1 Na1 Sm1 172.40(10) 4_545 4 ?
K1 Na1 Sm1 120.15(9) 6 4 ?
Sm2 Na1 Sm1 66.52(6) . 4 ?
K1 Na1 Sm1 105.47(8) . 4 ?
Sm1 Na1 Sm1 107.18(8) 4_545 4 ?
K1 Na1 Sm1 69.42(6) 4 4 ?
Ta1 O1 Na1 153.6(3) . 4 ?
Ta1 O1 Sm2 103.7(2) . 4 ?
Na1 O1 Sm2 94.84(19) 4 4 ?
Ta1 O1 Sm1 98.97(19) . . ?
Na1 O1 Sm1 95.32(19) 4 . ?
Sm2 O1 Sm1 102.11(18) 4 . ?
Ta1 O1 K1 81.94(16) . . ?
Na1 O1 K1 75.53(16) 4 . ?
Sm2 O1 K1 164.1(2) 4 . ?
Sm1 O1 K1 91.53(15) . . ?
Ta1 O1 K1 84.81(16) . 4 ?
Na1 O1 K1 76.00(15) 4 4 ?
Sm2 O1 K1 91.23(15) 4 4 ?
Sm1 O1 K1 164.8(2) . 4 ?
K1 O1 K1 74.29(11) . 4 ?
Ta1 O2 Na1 157.0(3) 6_556 4 ?
Ta1 O2 Sm1 102.1(2) 6_556 . ?
Na1 O2 Sm1 94.39(19) 4 . ?
Ta1 O2 Sm2 97.5(2) 6_556 7_556 ?
Na1 O2 Sm2 94.56(19) 4 7_556 ?
Sm1 O2 Sm2 102.18(18) . 7_556 ?
Ta1 O2 K1 87.81(18) 6_556 . ?
Na1 O2 K1 75.54(16) 4 . ?
Sm1 O2 K1 91.97(16) . . ?
Sm2 O2 K1 163.4(2) 7_556 . ?
Ta1 O2 K1 83.61(17) 6_556 7_556 ?
Na1 O2 K1 76.68(16) 4 7_556 ?
Sm1 O2 K1 164.9(2) . 7_556 ?
Sm2 O2 K1 90.81(15) 7_556 7_556 ?
K1 O2 K1 74.10(13) . 7_556 ?
Ta1 O3 Na1 151.8(3) 4 . ?
Ta1 O3 Sm2 102.8(2) 4 . ?
Na1 O3 Sm2 92.87(19) . . ?
Ta1 O3 Sm1 101.0(2) 4 4 ?
Na1 O3 Sm1 97.54(19) . 4 ?
Sm2 O3 Sm1 104.41(19) . 4 ?
Ta1 O3 K1 80.94(17) 4 4 ?
Na1 O3 K1 77.74(16) . 4 ?
Sm2 O3 K1 163.3(2) . 4 ?
Sm1 O3 K1 90.58(15) 4 4 ?
Ta1 O3 K1 80.48(16) 4 . ?
Na1 O3 K1 75.94(16) . . ?
Sm2 O3 K1 90.77(15) . . ?
Sm1 O3 K1 163.9(2) 4 . ?
K1 O3 K1 73.71(12) 4 . ?
Ta1 O4 Na1 170.0(3) . . ?
Ta1 O4 K1 101.6(2) . 4 ?
Na1 O4 K1 86.59(19) . 4 ?
Ta1 O4 K1 99.4(2) . 6 ?
Na1 O4 K1 83.27(18) . 6 ?
K1 O4 K1 107.73(19) 4 6 ?
Ta1 O4 K1 91.4(2) . . ?
Na1 O4 K1 83.53(19) . . ?
K1 O4 K1 84.98(16) 4 . ?
K1 O4 K1 161.0(2) 6 . ?
Ta1 O4 K1 91.2(2) . 4_545 ?
Na1 O4 K1 79.72(18) . 4_545 ?
K1 O4 K1 162.6(2) 4 4_545 ?
K1 O4 K1 81.42(15) 6 4_545 ?
K1 O4 K1 82.88(16) . 4_545 ?
Sm2 O5 Sm2 120.5(3) 2 . ?
Sm2 O5 Sm1 98.916(13) 2 7_556 ?
Sm2 O5 Sm1 110.428(13) . 7_556 ?
Sm2 O5 Sm1 110.429(14) 2 8_455 ?
Sm2 O5 Sm1 98.916(13) . 8_455 ?
Sm1 O5 Sm1 118.9(3) 7_556 8_455 ?
Ta1 O6 Na1 113.9(2) 6_556 4_545 ?
Ta1 O6 Sm1 103.6(2) 6_556 . ?
Na1 O6 Sm1 97.8(2) 4_545 . ?
Ta1 O6 Sm2 103.4(2) 6_556 7_546 ?
Na1 O6 Sm2 98.70(19) 4_545 7_546 ?
Sm1 O6 Sm2 139.1(2) . 7_546 ?
Sm2 O7 Sm1 130.2(2) 4 5_656 ?
Sm2 O7 Sm1 105.65(18) 4 . ?
Sm1 O7 Sm1 104.22(18) 5_656 . ?
Sm2 O7 Sm2 104.82(18) 4 8_556 ?
Sm1 O7 Sm2 108.44(18) 5_656 8_556 ?
Sm1 O7 Sm2 99.53(17) . 8_556 ?

loop_
_geom_bond_atom_site_label_1
_geom_bond_atom_site_label_2
_geom_bond_distance
_geom_bond_site_symmetry_2
_geom_bond_publ_flag
Sm1 O7 2.356(5) 5_656 ?
Sm1 O7 2.372(5) . ?
Sm1 O5 2.401(4) 7_556 ?
Sm1 O6 2.405(5) . ?
Sm1 O3 2.428(5) 4_545 ?
Sm1 O1 2.452(5) . ?
Sm1 O2 2.454(5) . ?
Sm1 Ta1 3.3835(5) . ?
Sm1 Ta1 3.4377(5) 6_556 ?
Sm1 Na1 3.496(3) 4 ?
Sm1 Na1 3.561(3) 4_545 ?
Sm1 Sm2 3.6219(5) 8_556 ?
Sm2 O7 2.347(5) 4_545 ?
Sm2 O5 2.365(4) . ?
Sm2 O7 2.373(5) 8_455 ?
Sm2 O1 2.383(5) 4_545 ?
Sm2 O6 2.415(5) 7_546 ?
Sm2 O3 2.427(5) . ?
Sm2 O2 2.575(5) 7_556 ?
Sm2 Ta1 3.4261(5) 4 ?
Sm2 Na1 3.431(3) . ?
Sm2 Ta1 3.4401(5) 4_545 ?
Sm2 Na1 3.593(3) 6_556 ?
Sm2 Sm1 3.6220(5) 8_455 ?
Ta1 O4 1.831(5) . ?
Ta1 O3 1.939(5) 4_545 ?
Ta1 O2 1.948(5) 6 ?
Ta1 O6 1.955(5) 6 ?
Ta1 O1 1.981(5) . ?
Ta1 Sm2 3.4261(5) 4_545 ?
Ta1 Sm1 3.4377(5) 6 ?
Ta1 Sm2 3.4401(5) 4 ?
Ta1 K1 3.4682(19) . ?
Ta1 K1 3.4883(18) 4_545 ?
Ta1 Na1 3.589(3) 7 ?
K1 O4 2.813(6) 4_545 ?
K1 O4 2.828(6) 6_556 ?
K1 O4 2.900(6) . ?
K1 O4 2.932(6) 4 ?
K1 O2 3.118(5) . ?
K1 O2 3.119(5) 7_556 ?
K1 O1 3.138(5) . ?
K1 O3 3.197(5) 4_545 ?
K1 O3 3.238(5) . ?
K1 O1 3.252(5) 4_545 ?
K1 Na1 3.385(3) 4 ?
K1 Na1 3.426(4) 6_556 ?
Na1 O1 2.276(6) 4_545 ?
Na1 O4 2.294(6) . ?
Na1 O3 2.306(6) . ?
Na1 O2 2.309(6) 4_545 ?
Na1 O6 2.321(6) 4 ?
Na1 K1 3.385(3) 4_545 ?
Na1 K1 3.426(4) 6 ?
Na1 Sm1 3.496(3) 4_545 ?
Na1 K1 3.523(3) 4 ?
Na1 Sm1 3.561(3) 4 ?
O1 Na1 2.276(6) 4 ?
O1 Sm2 2.383(5) 4 ?
O1 K1 3.252(5) 4 ?
O2 Ta1 1.948(5) 6_556 ?
O2 Na1 2.309(6) 4 ?
O2 Sm2 2.575(5) 7_556 ?
O2 K1 3.119(5) 7_556 ?
O3 Ta1 1.939(5) 4 ?
O3 Sm1 2.428(5) 4 ?
O3 K1 3.197(5) 4 ?
O4 K1 2.813(6) 4 ?
O4 K1 2.828(6) 6 ?
O4 K1 2.932(6) 4_545 ?
O5 Sm2 2.365(4) 2 ?
O5 Sm1 2.401(4) 7_556 ?
O5 Sm1 2.401(4) 8_455 ?
O6 Ta1 1.955(5) 6_556 ?
O6 Na1 2.321(6) 4_545 ?
O6 Sm2 2.415(5) 7_546 ?
O7 Sm2 2.347(5) 4 ?
O7 Sm1 2.356(5) 5_656 ?
O7 Sm2 2.373(5) 8_556 ?
